data_8107445
loop_
_publ_author_name
'Ha, Kwang'

_publ_section_title
;
 Crystal structure of
 bis(N,N-dimethylformamide-\kO)-bis(pyridine-2-carboxylato-\k 2
 N,O)-bis(\m 2-pyridine-2-carboxylato-\k 2 N,O)-dinickel(II),
 C30H30N6Ni2O10
;
_journal_issue 2
_journal_name_full 'Zeitschrift f\"ur Kristallographie - New Crystal Structures'
_journal_page_first 373
_journal_page_last 375
_journal_paper_doi 10.1515/ncrs-2023-0018
_journal_volume 238
_journal_year 2023
_chemical_formula_moiety 'C30 H30 N6 Ni2 O10'
_chemical_formula_sum 'C30 H30 N6 Ni2 O10'
_chemical_formula_weight 752.02
_chemical_name_systematic
;
bis[(<i>N,N</i>-dimethylformamide-\k<i>O</i>)
(pyridine-2-carboxylato-\k^2^<i>N,O</i>)
(\m~2~-pyridine-2-carboxylato-\k^2^<i>N,O</i>)-dinickel(II)
;
_space_group_crystal_system triclinic
_space_group_IT_number 2
_space_group_name_Hall '-P 1'
_space_group_name_H-M_alt 'P -1'
_atom_sites_solution_hydrogens geom
_atom_sites_solution_primary direct
_atom_sites_solution_secondary difmap
_audit_creation_method SHELXL-2014/7
_cell_angle_alpha 68.1912(16)
_cell_angle_beta 70.7776(17)
_cell_angle_gamma 86.8173(18)
_cell_formula_units_Z 1
_cell_length_a 9.1314(5)
_cell_length_b 9.4120(5)
_cell_length_c 10.8608(5)
_cell_measurement_reflns_used 9874
_cell_measurement_temperature 223(2)
_cell_measurement_theta_max 26.13
_cell_measurement_theta_min 3.20
_cell_volume 815.93(7)
_computing_cell_refinement 'Bruker SAINT [1]'
_computing_data_collection 'Bruker APEX2 [1]'
_computing_data_reduction 'Bruker SAINT [1]'
_computing_molecular_graphics 'ORTEP-III [3]'
_computing_publication_material 'SHELXL-2014/7 [2]'
_computing_structure_refinement 'SHELXL-2014/7 [2]'
_computing_structure_solution 'SHELXL-2014/7 [2]'
_diffrn_ambient_temperature 223(2)
_diffrn_measured_fraction_theta_full 0.985
_diffrn_measured_fraction_theta_max 0.982
_diffrn_measurement_device_type 'PHOTON II M14'
_diffrn_measurement_method '\f and \w scans'
_diffrn_radiation_type MoK\a
_diffrn_radiation_wavelength 0.71073
_diffrn_reflns_av_R_equivalents 0.0190
_diffrn_reflns_av_unetI/netI 0.0116
_diffrn_reflns_Laue_measured_fraction_full 0.985
_diffrn_reflns_Laue_measured_fraction_max 0.982
_diffrn_reflns_limit_h_max 11
_diffrn_reflns_limit_h_min -11
_diffrn_reflns_limit_k_max 11
_diffrn_reflns_limit_k_min -11
_diffrn_reflns_limit_l_max 13
_diffrn_reflns_limit_l_min -13
_diffrn_reflns_number 20848
_diffrn_reflns_point_group_measured_fraction_full 0.985
_diffrn_reflns_point_group_measured_fraction_max 0.982
_diffrn_reflns_theta_full 25.242
_diffrn_reflns_theta_max 26.138
_diffrn_reflns_theta_min 3.454
_diffrn_source 'sealed tube'
_exptl_absorpt_coefficient_mu 1.219
_exptl_absorpt_correction_T_max 0.7453
_exptl_absorpt_correction_T_min 0.6451
_exptl_absorpt_correction_type multi-scan
_exptl_absorpt_process_details 'SADABS (Bruker, 2016) [1]'
_exptl_crystal_colour Blue
_exptl_crystal_density_diffrn 1.530
_exptl_crystal_description Block
_exptl_crystal_F_000 388
_exptl_crystal_size_max 0.30
_exptl_crystal_size_mid 0.24
_exptl_crystal_size_min 0.10
_refine_diff_density_max 0.265
_refine_diff_density_min -0.208
_refine_diff_density_rms 0.037
_refine_ls_extinction_coef .
_refine_ls_extinction_method none
_refine_ls_goodness_of_fit_ref 1.050
_refine_ls_hydrogen_treatment constr
_refine_ls_matrix_type full
_refine_ls_number_parameters 219
_refine_ls_number_reflns 3204
_refine_ls_number_restraints 0
_refine_ls_restrained_S_all 1.050
_refine_ls_R_factor_all 0.0219
_refine_ls_R_factor_gt 0.0207
_refine_ls_shift/su_max 0.001
_refine_ls_shift/su_mean 0.000
_refine_ls_structure_factor_coef Fsqd
_refine_ls_weighting_details 'w=1/[\s^2^(Fo^2^)+(0.0195P)^2^+0.4317P] where P=(Fo^2^+2Fc^2^)/3'
_refine_ls_weighting_scheme calc
_refine_ls_wR_factor_gt 0.0518
_refine_ls_wR_factor_ref 0.0528
_reflns_Friedel_coverage 0.000
_reflns_Friedel_fraction_full .
_reflns_Friedel_fraction_max .
_reflns_number_gt 3064
_reflns_number_total 3204
_reflns_threshold_expression 'I > 2\s(I)'
_cod_data_source_file suppl_j_ncrs-2023-0018_suppl.cif
_cod_data_source_block Ni(pic)2(DMF)
_cod_depositor_comments
;
The following automatic conversions were performed:

data item '_exptl_absorpt_correction_type' value 'Multi-scan' was
changed to 'multi-scan' in accordance with the built-in table derived
from the CIF Core dictionary named 'cif_core.dic' version 2.4.5 last
updated on 2014-11-21.

Automatic conversion script
Id: cif_fix_values 8738 2021-04-28 16:35:53Z antanas 
;
_cod_database_code 8107445
_shelx_shelxl_version_number 2014/7
_shelx_space_group_comment
;
The symmetry employed for this shelxl refinement is uniquely defined
by the following loop, which should always be used as a source of
symmetry information in preference to the above space-group names.
They are only intended as comments.
;
_shelx_estimated_absorpt_t_min 0.711
_shelx_estimated_absorpt_t_max 0.888

loop_
_space_group_symop_operation_xyz
'x, y, z'
'-x, -y, -z'

loop_
_atom_site_label
_atom_site_type_symbol
_atom_site_fract_x
_atom_site_fract_y
_atom_site_fract_z
_atom_site_U_iso_or_equiv
_atom_site_adp_type
_atom_site_occupancy
_atom_site_site_symmetry_order
_atom_site_calc_flag
_atom_site_refinement_flags_posn
_atom_site_refinement_flags_adp
_atom_site_refinement_flags_occupancy
_atom_site_disorder_assembly
_atom_site_disorder_group
Ni1 Ni 0.56737(2) 0.51792(2) 0.33428(2) 0.02411(7) Uani 1 1 d . . . . .
O1 O 0.97269(13) 0.77988(13) 0.16592(12) 0.0391(3) Uani 1 1 d . . . . .
O2 O 0.78564(12) 0.59260(12) 0.30594(10) 0.0302(2) Uani 1 1 d . . . . .
O3 O 0.53220(12) 0.36113(11) 0.53493(10) 0.0286(2) Uani 1 1 d . . . . .
O4 O 0.56766(17) 0.12086(14) 0.65688(12) 0.0518(3) Uani 1 1 d . . . . .
O5 O 0.36225(12) 0.45986(13) 0.31560(11) 0.0355(2) Uani 1 1 d . . . . .
N1 N 0.61914(14) 0.68684(14) 0.13746(12) 0.0272(2) Uani 1 1 d . . . . .
N2 N 0.65841(14) 0.32825(14) 0.29267(13) 0.0295(3) Uani 1 1 d . . . . .
N3 N 0.11921(15) 0.35145(16) 0.39039(14) 0.0370(3) Uani 1 1 d . . . . .
C1 C 0.53128(19) 0.73144(19) 0.05457(16) 0.0375(4) Uani 1 1 d . . . . .
H1 H 0.4370 0.6742 0.0820 0.045 Uiso 1 1 calc R U . . .
C2 C 0.5735(2) 0.8581(2) -0.06954(17) 0.0436(4) Uani 1 1 d . . . . .
H2 H 0.5102 0.8855 -0.1265 0.052 Uiso 1 1 calc R U . . .
C3 C 0.7104(2) 0.94396(19) -0.10856(17) 0.0414(4) Uani 1 1 d . . . . .
H3 H 0.7407 1.0320 -0.1917 0.050 Uiso 1 1 calc R U . . .
C4 C 0.80212(19) 0.89903(17) -0.02400(16) 0.0340(3) Uani 1 1 d . . . . .
H4 H 0.8960 0.9556 -0.0487 0.041 Uiso 1 1 calc R U . . .
C5 C 0.75347(16) 0.76924(16) 0.09764(14) 0.0260(3) Uani 1 1 d . . . . .
C6 C 0.84695(16) 0.71073(16) 0.19648(14) 0.0270(3) Uani 1 1 d . . . . .
C7 C 0.7268(2) 0.3167(2) 0.16741(18) 0.0404(4) Uani 1 1 d . . . . .
H7 H 0.7312 0.4019 0.0857 0.048 Uiso 1 1 calc R U . . .
C8 C 0.7906(2) 0.1858(2) 0.1535(2) 0.0497(5) Uani 1 1 d . . . . .
H8 H 0.8383 0.1817 0.0640 0.060 Uiso 1 1 calc R U . . .
C9 C 0.7837(2) 0.0612(2) 0.2725(2) 0.0531(5) Uani 1 1 d . . . . .
H9 H 0.8266 -0.0298 0.2656 0.064 Uiso 1 1 calc R U . . .
C10 C 0.7128(2) 0.0704(2) 0.4030(2) 0.0439(4) Uani 1 1 d . . . . .
H10 H 0.7062 -0.0140 0.4858 0.053 Uiso 1 1 calc R U . . .
C11 C 0.65185(17) 0.20645(17) 0.40886(16) 0.0293(3) Uani 1 1 d . . . . .
C12 C 0.57761(16) 0.22670(16) 0.54779(15) 0.0277(3) Uani 1 1 d . . . . .
C13 C 0.24094(18) 0.39357(18) 0.41092(16) 0.0334(3) Uani 1 1 d . . . . .
H13 H 0.2356 0.3720 0.5041 0.040 Uiso 1 1 calc R U . . .
C14 C 0.1174(2) 0.3839(3) 0.2494(2) 0.0607(6) Uani 1 1 d . . . . .
H14A H 0.0657 0.2973 0.2484 0.091 Uiso 1 1 calc R U . . .
H14B H 0.2233 0.4014 0.1847 0.091 Uiso 1 1 calc R U . . .
H14C H 0.0620 0.4747 0.2209 0.091 Uiso 1 1 calc R U . . .
C15 C -0.0237(2) 0.2828(3) 0.5070(2) 0.0621(6) Uani 1 1 d . . . . .
H15A H -0.1091 0.3444 0.4908 0.093 Uiso 1 1 calc R U . . .
H15B H -0.0116 0.2784 0.5938 0.093 Uiso 1 1 calc R U . . .
H15C H -0.0454 0.1797 0.5142 0.093 Uiso 1 1 calc R U . . .

loop_
_atom_site_aniso_label
_atom_site_aniso_U_11
_atom_site_aniso_U_22
_atom_site_aniso_U_33
_atom_site_aniso_U_23
_atom_site_aniso_U_13
_atom_site_aniso_U_12
Ni1 0.02428(10) 0.02418(10) 0.01744(10) -0.00207(7) -0.00499(7) -0.00112(7)
O1 0.0329(6) 0.0412(6) 0.0385(6) -0.0077(5) -0.0124(5) -0.0099(5)
O2 0.0288(5) 0.0339(5) 0.0224(5) -0.0036(4) -0.0087(4) -0.0023(4)
O3 0.0342(5) 0.0246(5) 0.0193(5) -0.0032(4) -0.0054(4) 0.0036(4)
O4 0.0821(10) 0.0320(6) 0.0319(6) -0.0012(5) -0.0214(6) 0.0137(6)
O5 0.0290(5) 0.0407(6) 0.0301(5) -0.0052(5) -0.0094(4) -0.0059(5)
N1 0.0277(6) 0.0274(6) 0.0211(6) -0.0038(5) -0.0070(5) -0.0011(5)
N2 0.0270(6) 0.0333(6) 0.0272(6) -0.0117(5) -0.0071(5) -0.0006(5)
N3 0.0302(7) 0.0469(8) 0.0348(7) -0.0142(6) -0.0121(6) -0.0046(6)
C1 0.0343(8) 0.0407(9) 0.0299(8) -0.0009(7) -0.0143(6) -0.0039(7)
C2 0.0436(9) 0.0451(10) 0.0328(8) 0.0020(7) -0.0195(7) 0.0009(8)
C3 0.0456(9) 0.0333(8) 0.0290(8) 0.0046(6) -0.0103(7) 0.0001(7)
C4 0.0350(8) 0.0285(7) 0.0283(7) -0.0033(6) -0.0053(6) -0.0038(6)
C5 0.0277(7) 0.0248(7) 0.0218(6) -0.0075(5) -0.0047(5) 0.0004(5)
C6 0.0282(7) 0.0276(7) 0.0238(7) -0.0105(6) -0.0058(6) 0.0009(6)
C7 0.0381(9) 0.0510(10) 0.0323(8) -0.0200(7) -0.0064(7) -0.0005(7)
C8 0.0428(10) 0.0662(12) 0.0497(11) -0.0393(10) -0.0073(8) 0.0038(9)
C9 0.0505(11) 0.0501(11) 0.0710(13) -0.0408(10) -0.0163(10) 0.0124(9)
C10 0.0475(10) 0.0342(8) 0.0535(10) -0.0197(8) -0.0181(8) 0.0084(7)
C11 0.0259(7) 0.0293(7) 0.0338(8) -0.0120(6) -0.0105(6) 0.0003(6)
C12 0.0278(7) 0.0250(7) 0.0278(7) -0.0058(6) -0.0106(6) 0.0008(5)
C13 0.0332(8) 0.0386(8) 0.0273(7) -0.0091(6) -0.0111(6) -0.0043(6)
C14 0.0477(11) 0.0991(17) 0.0497(11) -0.0352(12) -0.0254(9) 0.0044(11)
C15 0.0380(10) 0.0878(16) 0.0502(11) -0.0157(11) -0.0093(9) -0.0218(10)

loop_
_atom_type_symbol
_atom_type_description
_atom_type_scat_dispersion_real
_atom_type_scat_dispersion_imag
_atom_type_scat_source
C C 0.0033 0.0016 'International Tables Vol C Tables 4.2.6.8 and 6.1.1.4'
H H 0.0000 0.0000 'International Tables Vol C Tables 4.2.6.8 and 6.1.1.4'
N N 0.0061 0.0033 'International Tables Vol C Tables 4.2.6.8 and 6.1.1.4'
Ni Ni 0.3393 1.1124 'International Tables Vol C Tables 4.2.6.8 and 6.1.1.4'
O O 0.0106 0.0060 'International Tables Vol C Tables 4.2.6.8 and 6.1.1.4'

loop_
_geom_angle_atom_site_label_1
_geom_angle_atom_site_label_2
_geom_angle_atom_site_label_3
_geom_angle
_geom_angle_site_symmetry_1
_geom_angle_site_symmetry_3
O2 Ni1 N1 80.07(4) . .
O2 Ni1 O3 94.42(4) . .
N1 Ni1 O3 173.93(4) . .
O2 Ni1 N2 88.89(5) . .
N1 Ni1 N2 103.05(5) . .
O3 Ni1 N2 79.24(4) . .
O2 Ni1 O5 167.48(4) . .
N1 Ni1 O5 88.65(4) . .
O3 Ni1 O5 97.07(4) . .
N2 Ni1 O5 88.40(5) . .
O2 Ni1 O3 91.26(4) . 2_666
N1 Ni1 O3 102.24(4) . 2_666
O3 Ni1 O3 75.16(4) . 2_666
N2 Ni1 O3 154.34(4) . 2_666
O5 Ni1 O3 96.46(4) . 2_666
C6 O2 Ni1 115.99(9) . .
C12 O3 Ni1 117.30(9) . .
C12 O3 Ni1 137.80(9) . 2_666
Ni1 O3 Ni1 104.84(4) . 2_666
C13 O5 Ni1 127.97(10) . .
C1 N1 C5 118.33(12) . .
C1 N1 Ni1 128.60(10) . .
C5 N1 Ni1 112.73(9) . .
C11 N2 C7 118.44(14) . .
C11 N2 Ni1 113.19(10) . .
C7 N2 Ni1 128.30(11) . .
C13 N3 C14 121.06(15) . .
C13 N3 C15 121.28(14) . .
C14 N3 C15 117.45(15) . .
N1 C1 C2 122.58(15) . .
N1 C1 H1 118.7 . .
C2 C1 H1 118.7 . .
C3 C2 C1 118.79(15) . .
C3 C2 H2 120.6 . .
C1 C2 H2 120.6 . .
C2 C3 C4 119.17(14) . .
C2 C3 H3 120.4 . .
C4 C3 H3 120.4 . .
C3 C4 C5 118.75(15) . .
C3 C4 H4 120.6 . .
C5 C4 H4 120.6 . .
N1 C5 C4 122.35(13) . .
N1 C5 C6 115.17(12) . .
C4 C5 C6 122.47(13) . .
O1 C6 O2 125.81(14) . .
O1 C6 C5 118.80(12) . .
O2 C6 C5 115.39(12) . .
N2 C7 C8 122.71(17) . .
N2 C7 H7 118.6 . .
C8 C7 H7 118.6 . .
C9 C8 C7 118.81(17) . .
C9 C8 H8 120.6 . .
C7 C8 H8 120.6 . .
C8 C9 C10 119.39(17) . .
C8 C9 H9 120.3 . .
C10 C9 H9 120.3 . .
C11 C10 C9 118.62(17) . .
C11 C10 H10 120.7 . .
C9 C10 H10 120.7 . .
N2 C11 C10 122.04(15) . .
N2 C11 C12 116.44(13) . .
C10 C11 C12 121.51(14) . .
O4 C12 O3 126.40(14) . .
O4 C12 C11 119.78(14) . .
O3 C12 C11 113.81(12) . .
O5 C13 N3 124.23(14) . .
O5 C13 H13 117.9 . .
N3 C13 H13 117.9 . .
N3 C14 H14A 109.5 . .
N3 C14 H14B 109.5 . .
H14A C14 H14B 109.5 . .
N3 C14 H14C 109.5 . .
H14A C14 H14C 109.5 . .
H14B C14 H14C 109.5 . .
N3 C15 H15A 109.5 . .
N3 C15 H15B 109.5 . .
H15A C15 H15B 109.5 . .
N3 C15 H15C 109.5 . .
H15A C15 H15C 109.5 . .
H15B C15 H15C 109.5 . .

loop_
_geom_bond_atom_site_label_1
_geom_bond_atom_site_label_2
_geom_bond_distance
_geom_bond_site_symmetry_2
Ni1 O2 2.0378(10) .
Ni1 N1 2.0527(11) .
Ni1 O3 2.0572(9) .
Ni1 N2 2.0662(13) .
Ni1 O5 2.0722(11) .
Ni1 O3 2.0921(10) 2_666
O1 C6 1.2344(18) .
O2 C6 1.2695(17) .
O3 C12 1.2809(17) .
O3 Ni1 2.0921(10) 2_666
O4 C12 1.2111(18) .
O5 C13 1.2369(18) .
N1 C1 1.3370(19) .
N1 C5 1.3417(18) .
N2 C11 1.3390(19) .
N2 C7 1.340(2) .
N3 C13 1.312(2) .
N3 C14 1.452(2) .
N3 C15 1.457(2) .
C1 C2 1.379(2) .
C1 H1 0.9400 .
C2 C3 1.379(2) .
C2 H2 0.9400 .
C3 C4 1.379(2) .
C3 H3 0.9400 .
C4 C5 1.3819(19) .
C4 H4 0.9400 .
C5 C6 1.515(2) .
C7 C8 1.371(3) .
C7 H7 0.9400 .
C8 C9 1.370(3) .
C8 H8 0.9400 .
C9 C10 1.384(3) .
C9 H9 0.9400 .
C10 C11 1.382(2) .
C10 H10 0.9400 .
C11 C12 1.516(2) .
C13 H13 0.9400 .
C14 H14A 0.9700 .
C14 H14B 0.9700 .
C14 H14C 0.9700 .
C15 H15A 0.9700 .
C15 H15B 0.9700 .
C15 H15C 0.9700 .

loop_
_geom_hbond_atom_site_label_D
_geom_hbond_atom_site_label_H
_geom_hbond_atom_site_label_A
_geom_hbond_distance_DH
_geom_hbond_distance_HA
_geom_hbond_distance_DA
_geom_hbond_angle_DHA
_geom_hbond_site_symmetry_A
C1 H1 O5 0.94 2.49 3.0209(19) 116.1 .
C2 H2 O4 0.94 2.48 3.0946(19) 122.9 1_564
C3 H3 O4 0.94 2.54 3.123(2) 120.6 1_564
C4 H4 O1 0.94 2.50 3.2983(18) 143.4 2_775
C8 H8 O1 0.94 2.43 3.335(2) 161.4 2_765
C9 H9 O1 0.94 2.53 3.433(2) 161.9 1_545
C13 H13 O2 0.94 2.16 3.0553(18) 159.9 2_666
C14 H14B O5 0.97 2.40 2.765(2) 101.4 .

loop_
_geom_torsion_atom_site_label_1
_geom_torsion_atom_site_label_2
_geom_torsion_atom_site_label_3
_geom_torsion_atom_site_label_4
_geom_torsion
_geom_torsion_site_symmetry_1
_geom_torsion_site_symmetry_2
_geom_torsion_site_symmetry_3
_geom_torsion_site_symmetry_4
C5 N1 C1 C2 0.0(2) . . . .
Ni1 N1 C1 C2 172.75(13) . . . .
N1 C1 C2 C3 -1.2(3) . . . .
C1 C2 C3 C4 1.2(3) . . . .
C2 C3 C4 C5 -0.2(3) . . . .
C1 N1 C5 C4 1.1(2) . . . .
Ni1 N1 C5 C4 -172.71(11) . . . .
C1 N1 C5 C6 -179.55(13) . . . .
Ni1 N1 C5 C6 6.62(15) . . . .
C3 C4 C5 N1 -1.1(2) . . . .
C3 C4 C5 C6 179.66(14) . . . .
Ni1 O2 C6 O1 174.43(12) . . . .
Ni1 O2 C6 C5 -5.12(15) . . . .
N1 C5 C6 O1 179.27(13) . . . .
C4 C5 C6 O1 -1.4(2) . . . .
N1 C5 C6 O2 -1.14(18) . . . .
C4 C5 C6 O2 178.19(13) . . . .
C11 N2 C7 C8 -0.3(2) . . . .
Ni1 N2 C7 C8 176.26(13) . . . .
N2 C7 C8 C9 0.4(3) . . . .
C7 C8 C9 C10 0.0(3) . . . .
C8 C9 C10 C11 -0.4(3) . . . .
C7 N2 C11 C10 -0.2(2) . . . .
Ni1 N2 C11 C10 -177.22(12) . . . .
C7 N2 C11 C12 178.25(13) . . . .
Ni1 N2 C11 C12 1.22(16) . . . .
C9 C10 C11 N2 0.5(3) . . . .
C9 C10 C11 C12 -177.83(15) . . . .
Ni1 O3 C12 O4 179.34(13) . . . .
Ni1 O3 C12 O4 2.5(3) 2_666 . . .
Ni1 O3 C12 C11 0.19(15) . . . .
Ni1 O3 C12 C11 -176.66(9) 2_666 . . .
N2 C11 C12 O4 179.82(14) . . . .
C10 C11 C12 O4 -1.7(2) . . . .
N2 C11 C12 O3 -0.96(19) . . . .
C10 C11 C12 O3 177.49(14) . . . .
Ni1 O5 C13 N3 -175.11(12) . . . .
C14 N3 C13 O5 -1.4(3) . . . .
C15 N3 C13 O5 -175.94(18) . . . .
